data_4071350
loop_
_publ_author_name
'Lorber, Christian'
'Vendier, Laure'

_publ_section_title
;
 Routes to New N-Heterocyclic Carbene Titanium(IV) Imido Complexes
;
_journal_issue 12
_journal_name_full Organometallics
_journal_page_first 2774
_journal_paper_doi 10.1021/om800121g
_journal_volume 27
_journal_year 2008
_chemical_compound_source 'synthesis as described'
_chemical_formula_moiety 'C29 H34 Cl4 N4 Ti1'
_chemical_formula_sum 'C29 H34 Cl4 N4 Ti'
_chemical_formula_weight 628.3
_chemical_name_systematic
;
 ?
;
_space_group_IT_number 14
_symmetry_cell_setting monoclinic
_symmetry_Int_Tables_number 14
_symmetry_space_group_name_Hall '-P 2ybc'
_symmetry_space_group_name_H-M 'P 1 21/c 1'
_atom_sites_solution_hydrogens geom
_atom_sites_solution_primary direct
_atom_sites_solution_secondary difmap
_cell_angle_alpha 90
_cell_angle_beta 108.365(7)
_cell_angle_gamma 90
_cell_formula_units_Z 4
_cell_length_a 9.2583(7)
_cell_length_b 40.714(4)
_cell_length_c 8.6018(7)
_cell_measurement_reflns_used 6697
_cell_measurement_temperature 180
_cell_measurement_theta_max 28.9997
_cell_measurement_theta_min 2.6792
_cell_measurement_wavelength 0.71073
_cell_volume 3077.2(5)
_computing_cell_refinement 'CrysAlis RED, Oxford Diffraction Ltd.'
_computing_data_collection 'CrysAlis CCD, Oxford Diffraction Ltd.'
_computing_data_reduction 'CrysAlis RED, Oxford Diffraction Ltd.'
_computing_molecular_graphics 'Ortep-3 for Windows (Farrugia, 1997)'
_computing_publication_material 'WinGX publication routines (Farrugia, 1999)'
_computing_structure_refinement 'SHELXL-97 (Sheldrick, 1997)'
_computing_structure_solution 'SIR92 (Giacovazzo et al, 1993)'
_diffrn_ambient_temperature 180
_diffrn_measured_fraction_theta_full 0.998
_diffrn_measured_fraction_theta_max 0.998
_diffrn_measurement_device_type 'Oxford-Diffraction XCALIBUR'
_diffrn_measurement_method \w-\f
_diffrn_radiation_monochromator graphite
_diffrn_radiation_source 'fine-focus sealed tube'
_diffrn_radiation_type MoK\a
_diffrn_radiation_wavelength 0.71073
_diffrn_reflns_av_R_equivalents 0.0889
_diffrn_reflns_av_unetI/netI 0.1245
_diffrn_reflns_limit_h_max 10
_diffrn_reflns_limit_h_min -10
_diffrn_reflns_limit_k_max 47
_diffrn_reflns_limit_k_min -47
_diffrn_reflns_limit_l_max 10
_diffrn_reflns_limit_l_min -7
_diffrn_reflns_number 20562
_diffrn_reflns_theta_full 24.71
_diffrn_reflns_theta_max 24.71
_diffrn_reflns_theta_min 2.69
_diffrn_standards_decay_% 0
_diffrn_standards_interval_count 0
_diffrn_standards_interval_time 0
_diffrn_standards_number 0
_exptl_absorpt_coefficient_mu 0.651
_exptl_absorpt_correction_T_max 0.998
_exptl_absorpt_correction_T_min 0.88675
_exptl_absorpt_correction_type multi-scan
_exptl_absorpt_process_details
;
        CrysAlis RED, Oxford Diffraction Ltd.,
        Version 1.171.31.5 (release 28-08-2006 CrysAlis171 .NET)
        (compiled Aug 28 2006,13:05:05)
        Empirical absorption correction using spherical harmonics,
 implemented in SCALE3 ABSPACK scaling algorithm.
;
_exptl_crystal_colour 'light yellow'
_exptl_crystal_density_diffrn 1.356
_exptl_crystal_density_method 'not measured'
_exptl_crystal_description platelet
_exptl_crystal_F_000 1304
_exptl_crystal_size_max 0.2
_exptl_crystal_size_mid 0.2
_exptl_crystal_size_min 0.09
_refine_diff_density_max 0.959
_refine_diff_density_min -0.763
_refine_diff_density_rms 0.08
_refine_ls_extinction_method none
_refine_ls_goodness_of_fit_ref 1.02
_refine_ls_hydrogen_treatment constr
_refine_ls_matrix_type full
_refine_ls_number_parameters 321
_refine_ls_number_reflns 5224
_refine_ls_number_restraints 0
_refine_ls_restrained_S_all 1.02
_refine_ls_R_factor_all 0.13
_refine_ls_R_factor_gt 0.0676
_refine_ls_shift/su_max 0
_refine_ls_shift/su_mean 0
_refine_ls_structure_factor_coef Fsqd
_refine_ls_weighting_details 'calc w=1/[\s^2^(Fo^2^)+(0.0681P)^2^+0.0000P] where P=(Fo^2^+2Fc^2^)/3'
_refine_ls_weighting_scheme calc
_refine_ls_wR_factor_gt 0.137
_refine_ls_wR_factor_ref 0.1642
_reflns_number_gt 2712
_reflns_number_total 5224
_reflns_threshold_expression >2\s(I)
_cod_data_source_file om800121g-file001.cif
_cod_data_source_block (3d)
_cod_original_cell_volume 3077.3(5)
_cod_original_sg_symbol_H-M 'P 21/c'
_cod_database_code 4071350

loop_
_symmetry_equiv_pos_as_xyz
'x, y, z'
'-x, y+1/2, -z+1/2'
'-x, -y, -z'
'x, -y-1/2, z-1/2'

loop_
_atom_site_label
_atom_site_type_symbol
_atom_site_fract_x
_atom_site_fract_y
_atom_site_fract_z
_atom_site_U_iso_or_equiv
_atom_site_adp_type
_atom_site_occupancy
_atom_site_symmetry_multiplicity
_atom_site_calc_flag
_atom_site_refinement_flags
C1 C 0.2927(9) 0.40713(17) 0.0320(9) 0.0671(9) Uani 1 1 d .
C2 C 0.1409(9) 0.41285(17) 0.0166(8) 0.0671(9) Uani 1 1 d .
C3 C 0.0612(9) 0.43893(16) -0.0676(8) 0.0671(9) Uani 1 1 d .
H3 H -0.0401 0.4418 -0.0739 0.081 Uiso 1 1 calc R
C4 C 0.1277(9) 0.46024(17) -0.1408(8) 0.0671(9) Uani 1 1 d .
H4 H 0.0732 0.4781 -0.1972 0.081 Uiso 1 1 calc R
C5 C 0.2767(9) 0.45583(16) -0.1330(8) 0.0671(9) Uani 1 1 d .
H5 H 0.3221 0.4705 -0.186 0.081 Uiso 1 1 calc R
C6 C 0.3603(8) 0.42961(16) -0.0468(9) 0.0671(9) Uani 1 1 d .
C7 C 0.6191(6) 0.36150(12) 0.4365(6) 0.0249(12) Uani 1 1 d .
C8 C 0.7784(7) 0.36136(15) 0.6994(7) 0.0443(16) Uani 1 1 d .
H8 H 0.8492 0.3542 0.7962 0.053 Uiso 1 1 calc R
C9 C 0.7110(8) 0.39035(16) 0.6720(7) 0.0510(18) Uani 1 1 d .
H9 H 0.7272 0.4077 0.7456 0.061 Uiso 1 1 calc R
C10 C 0.7847(6) 0.31186(13) 0.5370(5) 0.0267(12) Uani 1 1 d .
C11 C 0.9061(6) 0.31054(14) 0.4761(6) 0.0307(13) Uani 1 1 d .
C12 C 0.9659(6) 0.27990(14) 0.4660(6) 0.0315(14) Uani 1 1 d .
H12 H 1.0466 0.2782 0.4239 0.038 Uiso 1 1 calc R
C13 C 0.9108(6) 0.25189(14) 0.5157(6) 0.0310(13) Uani 1 1 d .
C14 C 0.7924(6) 0.25460(13) 0.5796(6) 0.0289(13) Uani 1 1 d .
H14 H 0.7542 0.2357 0.6133 0.035 Uiso 1 1 calc R
C15 C 0.7292(6) 0.28452(13) 0.5948(6) 0.0281(13) Uani 1 1 d .
C16 C 0.6082(6) 0.28690(14) 0.6775(6) 0.0363(14) Uani 1 1 d .
H16A H 0.5125 0.2923 0.5978 0.054 Uiso 1 1 calc R
H16B H 0.6355 0.3037 0.76 0.054 Uiso 1 1 calc R
H16C H 0.5997 0.2662 0.7275 0.054 Uiso 1 1 calc R
C17 C 0.9742(6) 0.34101(14) 0.4315(6) 0.0410(15) Uani 1 1 d .
H17A H 0.899 0.3523 0.345 0.062 Uiso 1 1 calc R
H17B H 1.059 0.3352 0.3955 0.062 Uiso 1 1 calc R
H17C H 1.0082 0.3551 0.5255 0.062 Uiso 1 1 calc R
C18 C 0.9802(6) 0.21911(13) 0.5021(7) 0.0442(16) Uani 1 1 d .
H18A H 1.0767 0.2172 0.5864 0.066 Uiso 1 1 calc R
H18B H 0.9947 0.2173 0.3967 0.066 Uiso 1 1 calc R
H18C H 0.9136 0.2019 0.5145 0.066 Uiso 1 1 calc R
C19 C 0.5283(7) 0.41915(13) 0.4433(6) 0.0366(14) Uani 1 1 d .
C20 C 0.6009(9) 0.44191(15) 0.3762(9) 0.060(2) Uani 1 1 d .
C21 C 0.5192(11) 0.47006(18) 0.3160(10) 0.088(3) Uani 1 1 d .
H21 H 0.5648 0.4859 0.269 0.106 Uiso 1 1 calc R
C22 C 0.3745(10) 0.47613(16) 0.3212(9) 0.071(2) Uani 1 1 d .
C23 C 0.3088(8) 0.45231(15) 0.3887(7) 0.0497(17) Uani 1 1 d .
H23 H 0.2105 0.4556 0.3924 0.06 Uiso 1 1 calc R
C24 C 0.3842(7) 0.42330(13) 0.4521(6) 0.0381(15) Uani 1 1 d .
C25 C 0.7615(10) 0.43691(19) 0.3749(12) 0.102(3) Uani 1 1 d .
H25A H 0.7662 0.4175 0.3131 0.153 Uiso 1 1 calc R
H25B H 0.8278 0.4344 0.4853 0.153 Uiso 1 1 calc R
H25C H 0.7928 0.4556 0.3256 0.153 Uiso 1 1 calc R
C26 C 0.3085(7) 0.39800(15) 0.5275(7) 0.0514(17) Uani 1 1 d .
H26A H 0.3662 0.3952 0.6409 0.077 Uiso 1 1 calc R
H26B H 0.3034 0.3775 0.471 0.077 Uiso 1 1 calc R
H26C H 0.2074 0.4052 0.5186 0.077 Uiso 1 1 calc R
C27 C 0.2896(11) 0.50752(16) 0.2521(11) 0.110(3) Uani 1 1 d .
H27A H 0.1926 0.5076 0.2706 0.165 Uiso 1 1 calc R
H27B H 0.2745 0.5086 0.1365 0.165 Uiso 1 1 calc R
H27C H 0.3479 0.5261 0.3054 0.165 Uiso 1 1 calc R
C28 C 0.3667(7) 0.28150(13) -0.0318(7) 0.0441(16) Uani 1 1 d .
H28A H 0.4652 0.28 -0.0462 0.066 Uiso 1 1 calc R
H28B H 0.2929 0.2706 -0.1211 0.066 Uiso 1 1 calc R
H28C H 0.3696 0.2711 0.0694 0.066 Uiso 1 1 calc R
C29 C 0.3016(7) 0.33171(15) -0.1891(6) 0.0477(17) Uani 1 1 d .
H29A H 0.236 0.3182 -0.2733 0.072 Uiso 1 1 calc R
H29B H 0.3981 0.3341 -0.2075 0.072 Uiso 1 1 calc R
H29C H 0.256 0.353 -0.1913 0.072 Uiso 1 1 calc R
N1 N 0.3741(5) 0.38113(10) 0.1157(5) 0.0324(11) Uani 1 1 d .
N2 N 0.6122(5) 0.39003(10) 0.5143(5) 0.0323(11) Uani 1 1 d .
N3 N 0.7223(5) 0.34388(10) 0.5551(5) 0.0303(11) Uani 1 1 d .
N4 N 0.3242(5) 0.31628(10) -0.0278(5) 0.0316(11) Uani 1 1 d .
H4A H 0.2298 0.3158 -0.0163 0.038 Uiso 1 1 calc R
Cl1 Cl 0.66440(16) 0.33718(4) 0.08526(16) 0.0423(4) Uani 1 1 d .
Cl2 Cl 0.33327(15) 0.31389(3) 0.32499(16) 0.0366(4) Uani 1 1 d .
Cl3 Cl 0.04852(18) 0.38556(4) 0.10377(19) 0.0571(5) Uani 1 1 d .
Cl4 Cl 0.5468(3) 0.42425(6) -0.0362(3) 0.1040(8) Uani 1 1 d .
Ti1 Ti 0.46619(11) 0.34513(2) 0.18761(11) 0.0281(3) Uani 1 1 d .

loop_
_atom_site_aniso_label
_atom_site_aniso_U_11
_atom_site_aniso_U_22
_atom_site_aniso_U_33
_atom_site_aniso_U_23
_atom_site_aniso_U_13
_atom_site_aniso_U_12
C1 0.080(2) 0.0497(19) 0.072(2) 0.0247(15) 0.0250(18) 0.0104(18)
C2 0.080(2) 0.0497(19) 0.072(2) 0.0247(15) 0.0250(18) 0.0104(18)
C3 0.080(2) 0.0497(19) 0.072(2) 0.0247(15) 0.0250(18) 0.0104(18)
C4 0.080(2) 0.0497(19) 0.072(2) 0.0247(15) 0.0250(18) 0.0104(18)
C5 0.080(2) 0.0497(19) 0.072(2) 0.0247(15) 0.0250(18) 0.0104(18)
C6 0.080(2) 0.0497(19) 0.072(2) 0.0247(15) 0.0250(18) 0.0104(18)
C7 0.031(3) 0.021(3) 0.027(3) 0.000(3) 0.015(3) -0.006(3)
C8 0.056(4) 0.039(4) 0.025(3) -0.014(3) -0.005(3) -0.006(3)
C9 0.069(5) 0.049(5) 0.028(4) -0.012(3) 0.005(3) -0.013(4)
C10 0.022(3) 0.040(3) 0.012(3) 0.000(2) -0.003(2) 0.005(3)
C11 0.019(3) 0.046(4) 0.027(3) -0.001(3) 0.008(2) -0.001(3)
C12 0.015(3) 0.054(4) 0.028(3) -0.002(3) 0.009(2) 0.002(3)
C13 0.028(3) 0.036(3) 0.024(3) -0.007(3) 0.000(2) 0.002(3)
C14 0.028(3) 0.034(3) 0.021(3) -0.005(2) 0.002(2) -0.003(3)
C15 0.024(3) 0.040(4) 0.021(3) -0.006(3) 0.008(2) -0.001(3)
C16 0.035(4) 0.044(4) 0.032(3) -0.003(3) 0.015(3) 0.001(3)
C17 0.027(3) 0.054(4) 0.042(3) 0.006(3) 0.010(3) -0.006(3)
C18 0.032(4) 0.044(4) 0.054(4) -0.006(3) 0.009(3) 0.007(3)
C19 0.049(4) 0.024(3) 0.038(3) -0.001(3) 0.016(3) -0.001(3)
C20 0.079(6) 0.026(4) 0.085(5) 0.008(4) 0.039(4) -0.009(4)
C21 0.117(8) 0.038(5) 0.126(8) 0.032(5) 0.061(6) -0.009(5)
C22 0.102(7) 0.022(4) 0.093(6) 0.005(4) 0.036(5) 0.012(4)
C23 0.056(5) 0.041(4) 0.052(4) -0.009(3) 0.015(4) -0.002(4)
C24 0.056(4) 0.024(3) 0.033(3) -0.008(3) 0.011(3) -0.002(3)
C25 0.096(7) 0.076(6) 0.169(9) 0.030(6) 0.091(7) 0.000(5)
C26 0.049(4) 0.052(4) 0.053(4) 0.001(3) 0.016(3) -0.020(3)
C27 0.158(9) 0.028(4) 0.139(8) 0.022(5) 0.040(7) 0.020(5)
C28 0.042(4) 0.037(4) 0.051(4) -0.010(3) 0.012(3) -0.002(3)
C29 0.061(4) 0.061(4) 0.015(3) 0.007(3) 0.004(3) -0.004(4)
N1 0.041(3) 0.027(3) 0.032(3) -0.001(2) 0.015(2) 0.003(2)
N2 0.041(3) 0.024(3) 0.034(3) -0.005(2) 0.014(2) -0.003(2)
N3 0.030(3) 0.031(3) 0.031(3) -0.006(2) 0.011(2) -0.002(2)
N4 0.025(3) 0.030(3) 0.039(3) -0.010(2) 0.010(2) -0.002(2)
Cl1 0.0308(8) 0.0621(11) 0.0359(8) -0.0113(7) 0.0132(6) -0.0048(7)
Cl2 0.0323(8) 0.0432(9) 0.0328(8) 0.0032(7) 0.0082(6) -0.0068(7)
Cl3 0.0451(10) 0.0580(11) 0.0623(11) 0.0072(9) 0.0086(8) 0.0005(9)
Cl4 0.1128(19) 0.0979(17) 0.135(2) 0.0367(15) 0.0870(17) -0.0007(15)
Ti1 0.0288(6) 0.0299(6) 0.0254(5) -0.0019(5) 0.0082(4) -0.0028(5)

loop_
_atom_type_symbol
_atom_type_description
_atom_type_scat_dispersion_real
_atom_type_scat_dispersion_imag
_atom_type_scat_source
C C 0.0033 0.0016 'International Tables Vol C Tables 4.2.6.8 and 6.1.1.4'
H H 0 0 'International Tables Vol C Tables 4.2.6.8 and 6.1.1.4'
N N 0.0061 0.0033 'International Tables Vol C Tables 4.2.6.8 and 6.1.1.4'
Cl Cl 0.1484 0.1585 'International Tables Vol C Tables 4.2.6.8 and 6.1.1.4'
Ti Ti 0.2776 0.4457 'International Tables Vol C Tables 4.2.6.8 and 6.1.1.4'

loop_
_geom_angle_atom_site_label_1
_geom_angle_atom_site_label_2
_geom_angle_atom_site_label_3
_geom_angle
N1 C1 C2 123.6(6)
N1 C1 C6 120.4(7)
C2 C1 C6 116.0(6)
C3 C2 C1 122.9(7)
C3 C2 Cl3 118.4(6)
C1 C2 Cl3 118.6(5)
C4 C3 C2 120.3(8)
C3 C4 C5 120.0(7)
C4 C5 C6 120.7(7)
C5 C6 C1 120.2(7)
C5 C6 Cl4 120.6(6)
C1 C6 Cl4 119.2(5)
N2 C7 N3 102.3(4)
N2 C7 Ti1 127.5(4)
N3 C7 Ti1 129.5(4)
C9 C8 N3 106.1(5)
C8 C9 N2 107.3(5)
C15 C10 C11 122.9(5)
C15 C10 N3 118.6(4)
C11 C10 N3 118.2(5)
C12 C11 C10 116.7(5)
C12 C11 C17 121.7(5)
C10 C11 C17 121.6(5)
C13 C12 C11 122.5(5)
C12 C13 C14 118.6(5)
C12 C13 C18 120.3(5)
C14 C13 C18 121.1(5)
C15 C14 C13 121.7(5)
C14 C15 C10 117.5(5)
C14 C15 C16 120.2(5)
C10 C15 C16 122.2(5)
C24 C19 C20 123.7(6)
C24 C19 N2 118.8(5)
C20 C19 N2 117.5(6)
C19 C20 C21 115.7(7)
C19 C20 C25 121.8(6)
C21 C20 C25 122.4(7)
C22 C21 C20 124.1(7)
C23 C22 C21 117.0(7)
C23 C22 C27 121.2(8)
C21 C22 C27 121.8(7)
C22 C23 C24 122.2(7)
C19 C24 C23 117.3(6)
C19 C24 C26 122.3(5)
C23 C24 C26 120.4(6)
C1 N1 Ti1 169.9(4)
C7 N2 C9 112.1(5)
C7 N2 C19 126.8(4)
C9 N2 C19 120.7(5)
C7 N3 C8 112.2(5)
C7 N3 C10 126.9(4)
C8 N3 C10 120.5(5)
C28 N4 C29 110.3(4)
C28 N4 Ti1 115.6(3)
C29 N4 Ti1 115.3(3)
N1 Ti1 N4 93.11(18)
N1 Ti1 C7 100.5(2)
N4 Ti1 C7 165.29(17)
N1 Ti1 Cl1 110.49(15)
N4 Ti1 Cl1 86.59(11)
C7 Ti1 Cl1 93.84(13)
N1 Ti1 Cl2 111.58(15)
N4 Ti1 Cl2 82.38(12)
C7 Ti1 Cl2 87.37(12)
Cl1 Ti1 Cl2 136.93(7)

loop_
_geom_bond_atom_site_label_1
_geom_bond_atom_site_label_2
_geom_bond_distance
C1 N1 1.365(7)
C1 C2 1.389(9)
C1 C6 1.399(9)
C2 C3 1.364(9)
C2 Cl3 1.713(7)
C3 C4 1.331(8)
C4 C5 1.371(9)
C5 C6 1.388(8)
C6 Cl4 1.715(8)
C7 N2 1.352(6)
C7 N3 1.362(6)
C7 Ti1 2.263(5)
C8 C9 1.321(8)
C8 N3 1.382(6)
C9 N2 1.377(7)
C10 C15 1.382(7)
C10 C11 1.383(7)
C10 N3 1.454(6)
C11 C12 1.379(7)
C11 C17 1.495(7)
C12 C13 1.372(7)
C13 C14 1.376(7)
C13 C18 1.502(7)
C14 C15 1.376(7)
C15 C16 1.508(6)
C19 C24 1.371(8)
C19 C20 1.374(8)
C19 N2 1.443(7)
C20 C21 1.381(10)
C20 C25 1.503(9)
C21 C22 1.377(10)
C22 C23 1.368(9)
C22 C27 1.520(9)
C23 C24 1.393(8)
C24 C26 1.503(7)
C28 N4 1.473(6)
C29 N4 1.476(6)
N1 Ti1 1.711(4)
N4 Ti1 2.238(4)
Cl1 Ti1 2.2946(16)
Cl2 Ti1 2.3336(16)
